data_7102426
loop_
_publ_author_name
'Perkins, David F'
'Lindoy, Leonard F'
'Meehan, George V'
'Turner, Peter'

_publ_section_title
;
 Inherent helicity in an extended tris-bipyridyl molecular cage.
;
_journal_issue 2
_journal_name_full 'Chemical communications (Cambridge, England)'
_journal_page_first 152
_journal_page_last 153
_journal_paper_doi 10.1039/b312716h
_journal_year 2004
_chemical_formula_sum 'C112.5 H126 N8 O6.5'
_chemical_formula_weight 1694.21
_chemical_name_systematic
;
?
;
_space_group_IT_number 2
_symmetry_cell_setting triclinic
_symmetry_Int_Tables_number 2
_symmetry_space_group_name_Hall '-P 1'
_symmetry_space_group_name_H-M 'P -1'
_atom_sites_solution_hydrogens geom
_atom_sites_solution_primary direct
_atom_sites_solution_secondary difmap
_audit_creation_method SHELXL-97
_cell_angle_alpha 71.105(11)
_cell_angle_beta 78.998(8)
_cell_angle_gamma 70.890(11)
_cell_formula_units_Z 2
_cell_length_a 15.555(4)
_cell_length_b 16.622(2)
_cell_length_c 23.495(6)
_cell_measurement_reflns_used 1000
_cell_measurement_temperature 123(2)
_cell_measurement_theta_max 19.92
_cell_measurement_theta_min 2.72
_cell_volume 5406(2)
_computing_cell_refinement 'SAINT (Bruker,1995)'
_computing_data_collection 'SMART (Bruker,1995)'
_computing_data_reduction 'SAINT and XPREP (Bruker 1995)'
_computing_molecular_graphics
;
teXsan for Windows (MSC, 1997)
xtal 3.6 (Hall,du Boulay, D.J. & Olthof-Hazekamp, R. 1999)
ORTEPII  (Johnson,C.K., 1976).
WinGX (Farrugia, 1999)
;
_computing_structure_refinement 'SHELXL-97 (Sheldrick, 1997)'
_computing_structure_solution 'SIR97 (Altomare, et. al. 1997)'
_diffrn_ambient_temperature 123(2)
_diffrn_crystal_treatment
;
attached with Exxon Paratone N, to a short length
of fibre supported on a thin piece of copper wire
inserted in a copper mounting pin.  The crystal was
quenched in a cold nitrogen gas stream from an
Oxford Diffraction Cryojet.
;
_diffrn_measured_fraction_theta_full 0.925
_diffrn_measured_fraction_theta_max 0.925
_diffrn_measurement_device_type 'Bruker Kappa with 4 chip CCD detector'
_diffrn_measurement_method \f
_diffrn_radiation_monochromator 'Double Diamond 111'
_diffrn_radiation_source 'ChemMatCARS, APS, Argonne National Lab, USA'
_diffrn_radiation_type synchrotron
_diffrn_radiation_wavelength 0.56356
_diffrn_reflns_av_R_equivalents 0.0877
_diffrn_reflns_av_sigmaI/netI 0.0418
_diffrn_reflns_limit_h_max 17
_diffrn_reflns_limit_h_min -17
_diffrn_reflns_limit_k_max 17
_diffrn_reflns_limit_k_min -17
_diffrn_reflns_limit_l_max 26
_diffrn_reflns_limit_l_min -26
_diffrn_reflns_number 101066
_diffrn_reflns_theta_full 18.24
_diffrn_reflns_theta_max 18.24
_diffrn_reflns_theta_min 1.10
_diffrn_standards_decay_% 10.77
_diffrn_standards_interval_count
;
First 50 frames recollected at of data collection
;
_diffrn_standards_number 146
_exptl_absorpt_coefficient_mu 0.042
_exptl_absorpt_correction_T_max 1.00
_exptl_absorpt_correction_T_min 0.734
_exptl_absorpt_correction_type multi-scan
_exptl_absorpt_process_details
;
SADABS (Sheldrick, 1996)
;
_exptl_crystal_colour colourless
_exptl_crystal_density_diffrn 1.041
_exptl_crystal_density_method 'not measured'
_exptl_crystal_description prismatic
_exptl_crystal_F_000 1818
_exptl_crystal_size_max 0.120
_exptl_crystal_size_mid 0.080
_exptl_crystal_size_min 0.025
_refine_diff_density_max 1.266
_refine_diff_density_min -0.597
_refine_diff_density_rms 0.117
_refine_ls_extinction_coef 0.027(3)
_refine_ls_extinction_expression Fc^*^=kFc[1+0.001xFc^2^\l^3^/sin(2\q)]^-1/4^
_refine_ls_extinction_method SHELXL
_refine_ls_goodness_of_fit_ref 1.188
_refine_ls_hydrogen_treatment mixed
_refine_ls_matrix_type full
_refine_ls_number_parameters 895
_refine_ls_number_reflns 14377
_refine_ls_number_restraints 0
_refine_ls_restrained_S_all 1.188
_refine_ls_R_factor_all 0.1905
_refine_ls_R_factor_gt 0.1613
_refine_ls_shift/su_max 0.006
_refine_ls_shift/su_mean 0.000
_refine_ls_structure_factor_coef Fsqd
_refine_ls_weighting_details 'calc w=1/[\s^2^(Fo^2^)+(0.2000P)^2^+15.0000P] where P=(Fo^2^+2Fc^2^)/3'
_refine_ls_weighting_scheme calc
_refine_ls_wR_factor_gt 0.4067
_refine_ls_wR_factor_ref 0.4376
_reflns_number_gt 10853
_reflns_number_total 14377
_reflns_threshold_expression >2sigma(I)
_cod_data_source_file b312716h.txt
_cod_data_source_block lfl38
_cod_original_sg_symbol_H-M P-1
_cod_original_formula_sum 'C112.50 H126 N8 O6.50'
_cod_database_code 7102426

loop_
_symmetry_equiv_pos_as_xyz
'x, y, z'
'-x, -y, -z'

loop_
_atom_site_label
_atom_site_type_symbol
_atom_site_fract_x
_atom_site_fract_y
_atom_site_fract_z
_atom_site_U_iso_or_equiv
_atom_site_adp_type
_atom_site_occupancy
_atom_site_symmetry_multiplicity
_atom_site_calc_flag
_atom_site_refinement_flags
_atom_site_disorder_assembly
_atom_site_disorder_group
O1 O 0.2542(3) 0.0200(3) 0.7024(2) 0.0580(12) Uani 1 1 d . B .
O2 O 0.7701(3) 0.2001(3) 0.35673(18) 0.0545(12) Uani 1 1 d . . .
O3 O 0.2232(3) 0.4332(3) 0.69865(18) 0.0593(12) Uani 1 1 d . D .
O4 O 0.4979(4) 0.6119(3) 0.23330(19) 0.0703(15) Uani 1 1 d . . .
O5 O -0.0670(4) 0.3901(4) 0.5651(2) 0.092(2) Uani 1 1 d . F .
O6 O 0.4399(3) 0.2306(3) 0.2139(2) 0.0597(12) Uani 1 1 d . . .
N1 N 0.0746(3) 0.2607(3) 0.7156(2) 0.0444(12) Uani 1 1 d . . .
N2 N 0.6258(3) 0.3628(3) 0.2080(2) 0.0408(11) Uani 1 1 d . . .
C1 C 0.1481(4) 0.1771(4) 0.7188(3) 0.0463(14) Uani 1 1 d . . .
H1A H 0.1940 0.1731 0.7443 0.056 Uiso 1 1 calc R . .
H1B H 0.1789 0.1780 0.6777 0.056 Uiso 1 1 calc R . .
C2 C 0.1145(4) 0.0961(4) 0.7441(3) 0.0466(14) Uani 1 1 d . . .
C3 C 0.0298(4) 0.0969(4) 0.7758(3) 0.0509(15) Uani 1 1 d . . .
H3 H -0.0083 0.1510 0.7832 0.061 Uiso 1 1 calc R . .
C4 C -0.0027(4) 0.0221(4) 0.7978(3) 0.0532(16) Uani 1 1 d . . .
C5 C 0.0556(4) -0.0558(4) 0.7871(3) 0.0554(16) Uani 1 1 d . . .
H5 H 0.0361 -0.1080 0.8010 0.067 Uiso 1 1 calc R . .
C6 C 0.1420(4) -0.0596(4) 0.7565(3) 0.0535(16) Uani 1 1 d . . .
H6 H 0.1809 -0.1144 0.7506 0.064 Uiso 1 1 calc R . .
C7 C 0.1715(4) 0.0147(4) 0.7346(3) 0.0482(15) Uani 1 1 d . . .
C8 C 0.3189(4) -0.0596(5) 0.6943(3) 0.0537(15) Uiso 1 1 d . . .
H8A H 0.2911 -0.0877 0.6742 0.064 Uiso 1 1 calc R A 1
H8B H 0.3344 -0.1014 0.7344 0.064 Uiso 1 1 calc R A 1
C9A C 0.4073(5) -0.0432(6) 0.6562(4) 0.041(3) Uiso 0.50 1 d PG B 1
N3A N 0.5265(5) -0.0620(6) 0.5750(4) 0.067(3) Uiso 0.50 1 d PG B 1
C10A C 0.4400(7) 0.0212(7) 0.6640(4) 0.089(5) Uiso 0.50 1 d PG B 1
H10A H 0.4110 0.0498 0.6946 0.107 Uiso 0.50 1 calc PR B 1
C11A C 0.5151(6) 0.0435(6) 0.6272(4) 0.068(4) Uiso 0.50 1 d PG B 1
H11A H 0.5367 0.0875 0.6326 0.082 Uiso 0.50 1 calc PR B 1
C12A C 0.5583(5) 0.0021(6) 0.5827(4) 0.054(3) Uiso 0.50 1 d PG B 1
C13A C 0.4513(5) -0.0846(5) 0.6117(4) 0.044(3) Uiso 0.50 1 d PG B 1
H13A H 0.4300 -0.1288 0.6061 0.053 Uiso 0.50 1 calc PR B 1
C14A C 0.6300(9) 0.0359(9) 0.5444(6) 0.066(4) Uiso 0.50 1 d PG B 1
N4A N 0.6742(12) -0.0045(9) 0.4994(8) 0.152(12) Uiso 0.50 1 d PG B 1
C15A C 0.6522(10) 0.1098(9) 0.5468(6) 0.110(6) Uiso 0.50 1 d PG B 1
H15A H 0.6229 0.1378 0.5776 0.132 Uiso 0.50 1 calc PR B 1
C16A C 0.7172(10) 0.1423(9) 0.5041(7) 0.121(7) Uiso 0.50 1 d PG B 1
H16A H 0.7317 0.1926 0.5058 0.146 Uiso 0.50 1 calc PR B 1
C17A C 0.7608(10) 0.1019(12) 0.4592(7) 0.088(7) Uiso 0.50 1 d PG B 1
C18A C 0.7393(13) 0.0284(12) 0.4569(7) 0.160(15) Uiso 0.50 1 d PG B 1
H18A H 0.7691 0.0004 0.4262 0.192 Uiso 0.50 1 calc PR B 1
C9B C 0.3854(6) -0.0270(7) 0.6484(4) 0.060(5) Uiso 0.50 1 d PG B 2
N3B N 0.5380(5) -0.0659(6) 0.5990(5) 0.082(4) Uiso 0.50 1 d PG B 2
C10B C 0.3777(6) 0.0624(6) 0.6182(5) 0.098(6) Uiso 0.50 1 d PG B 2
H10B H 0.3231 0.1068 0.6247 0.118 Uiso 0.50 1 calc PR B 2
C11B C 0.4498(7) 0.0864(5) 0.5787(5) 0.094(5) Uiso 0.50 1 d PG B 2
H11B H 0.4440 0.1472 0.5581 0.113 Uiso 0.50 1 calc PR B 2
C12B C 0.5299(6) 0.0227(6) 0.5690(4) 0.047(3) Uiso 0.50 1 d PG B 2
C13B C 0.4660(7) -0.0906(5) 0.6387(4) 0.066(4) Uiso 0.50 1 d PG B 2
H13B H 0.4723 -0.1515 0.6592 0.079 Uiso 0.50 1 calc PR B 2
C14B C 0.6052(5) 0.0432(5) 0.5297(4) 0.051(3) Uiso 0.50 1 d PG B 2
N4B N 0.6020(5) 0.1329(5) 0.5127(4) 0.075(3) Uiso 0.50 1 d PG B 2
C15B C 0.6783(5) -0.0154(4) 0.5066(4) 0.031(3) Uiso 0.50 1 d PG B 2
H15B H 0.6815 -0.0765 0.5180 0.037 Uiso 0.50 1 calc PR B 2
C16B C 0.7474(5) 0.0146(5) 0.4667(4) 0.041(3) Uiso 0.50 1 d PG B 2
H16B H 0.7972 -0.0261 0.4510 0.049 Uiso 0.50 1 calc PR B 2
C17B C 0.7438(6) 0.1036(6) 0.4497(4) 0.044(4) Uiso 0.50 1 d PG B 2
C18B C 0.6712(6) 0.1624(4) 0.4728(4) 0.071(4) Uiso 0.50 1 d PG B 2
H18B H 0.6685 0.2234 0.4613 0.085 Uiso 0.50 1 calc PR B 2
C19 C 0.8176(5) 0.1397(5) 0.4074(3) 0.0687(19) Uiso 1 1 d . . .
H19A H 0.8508 0.1712 0.4206 0.082 Uiso 1 1 calc R B 1
H19B H 0.8638 0.0906 0.3939 0.082 Uiso 1 1 calc R B 1
C20 C 0.8176(4) 0.2460(4) 0.3090(3) 0.0485(15) Uani 1 1 d . . .
C21 C 0.9081(4) 0.2456(5) 0.3097(3) 0.0602(18) Uani 1 1 d . B .
H21 H 0.9396 0.2137 0.3449 0.072 Uiso 1 1 calc R . .
C22 C 0.9505(4) 0.2925(5) 0.2585(3) 0.0557(17) Uani 1 1 d . . .
H22 H 1.0116 0.2918 0.2592 0.067 Uiso 1 1 calc R B .
C23 C 0.9074(4) 0.3406(4) 0.2060(3) 0.0475(15) Uani 1 1 d . B .
C24 C 0.8172(4) 0.3412(4) 0.2067(2) 0.0421(13) Uani 1 1 d . . .
H24 H 0.7861 0.3735 0.1715 0.050 Uiso 1 1 calc R B .
C25 C 0.7709(4) 0.2954(4) 0.2579(2) 0.0417(13) Uani 1 1 d . B .
C26 C 0.6749(4) 0.2935(4) 0.2579(2) 0.0418(13) Uani 1 1 d . . .
H26A H 0.6769 0.2347 0.2553 0.050 Uiso 1 1 calc R B .
H26B H 0.6402 0.3008 0.2968 0.050 Uiso 1 1 calc R . .
C27 C -0.0980(5) 0.0290(5) 0.8324(3) 0.0654(19) Uani 1 1 d . . .
C28 C -0.1698(5) 0.1049(6) 0.7942(5) 0.092(3) Uani 1 1 d . . .
H28A H -0.2300 0.1113 0.8173 0.138 Uiso 1 1 calc R . .
H28B H -0.1716 0.0914 0.7569 0.138 Uiso 1 1 calc R . .
H28C H -0.1535 0.1604 0.7842 0.138 Uiso 1 1 calc R . .
C29 C -0.1253(6) -0.0559(6) 0.8471(5) 0.092(3) Uani 1 1 d . . .
H29A H -0.0818 -0.1048 0.8727 0.138 Uiso 1 1 calc R . .
H29B H -0.1250 -0.0697 0.8095 0.138 Uiso 1 1 calc R . .
H29C H -0.1868 -0.0478 0.8685 0.138 Uiso 1 1 calc R . .
C30 C -0.0992(6) 0.0504(7) 0.8921(4) 0.089(3) Uani 1 1 d . . .
H30A H -0.0554 0.0016 0.9176 0.134 Uiso 1 1 calc R . .
H30B H -0.1607 0.0577 0.9134 0.134 Uiso 1 1 calc R . .
H30C H -0.0823 0.1054 0.8830 0.134 Uiso 1 1 calc R . .
C31 C 0.9608(4) 0.3862(5) 0.1491(3) 0.0514(16) Uani 1 1 d . . .
C32 C 1.0423(5) 0.3152(6) 0.1306(4) 0.077(2) Uani 1 1 d . B .
H32A H 1.0773 0.3432 0.0947 0.116 Uiso 1 1 calc R . .
H32B H 1.0205 0.2721 0.1216 0.116 Uiso 1 1 calc R . .
H32C H 1.0816 0.2848 0.1638 0.116 Uiso 1 1 calc R . .
C33 C 0.9962(5) 0.4526(5) 0.1640(3) 0.0620(18) Uani 1 1 d . B .
H33A H 0.9443 0.4982 0.1762 0.093 Uiso 1 1 calc R . .
H33B H 1.0314 0.4805 0.1283 0.093 Uiso 1 1 calc R . .
H33C H 1.0354 0.4212 0.1972 0.093 Uiso 1 1 calc R . .
C34 C 0.9017(5) 0.4353(5) 0.0961(3) 0.0613(18) Uani 1 1 d . B .
H34A H 0.9361 0.4682 0.0624 0.092 Uiso 1 1 calc R . .
H34B H 0.8460 0.4768 0.1088 0.092 Uiso 1 1 calc R . .
H34C H 0.8853 0.3923 0.0830 0.092 Uiso 1 1 calc R . .
C35 C 0.1118(4) 0.3341(4) 0.7067(2) 0.0474(15) Uani 1 1 d . . .
H35A H 0.0637 0.3907 0.6934 0.057 Uiso 1 1 calc R . .
H35B H 0.1625 0.3321 0.6740 0.057 Uiso 1 1 calc R . .
C36 C 0.1469(4) 0.3327(4) 0.7630(3) 0.0464(14) Uani 1 1 d . . .
C37 C 0.1209(4) 0.2847(4) 0.8203(3) 0.0485(15) Uani 1 1 d . . .
H37 H 0.0807 0.2505 0.8242 0.058 Uiso 1 1 calc R . .
C38 C 0.1513(5) 0.2844(5) 0.8730(3) 0.0561(17) Uani 1 1 d . . .
C39 C 0.2094(5) 0.3352(5) 0.8658(3) 0.0652(19) Uani 1 1 d . . .
H39 H 0.2322 0.3357 0.9004 0.078 Uiso 1 1 calc R . .
C40 C 0.2357(5) 0.3861(5) 0.8088(3) 0.0631(18) Uani 1 1 d . . .
H40 H 0.2751 0.4211 0.8051 0.076 Uiso 1 1 calc R . .
C41 C 0.2036(4) 0.3853(4) 0.7570(3) 0.0501(15) Uani 1 1 d . . .
C42 C 0.2749(5) 0.4918(5) 0.6900(3) 0.0637(18) Uiso 1 1 d . . .
H42A H 0.3305 0.4615 0.7118 0.076 Uiso 1 1 calc R C 1
H42B H 0.2386 0.5431 0.7053 0.076 Uiso 1 1 calc R C 1
N5A N 0.3343(7) 0.6362(5) 0.5353(4) 0.077(3) Uiso 0.50 1 d PG D 1
C47A C 0.3083(6) 0.6078(5) 0.5967(4) 0.080(4) Uiso 0.50 1 d PG D 1
H47A H 0.2959 0.6468 0.6211 0.096 Uiso 0.50 1 calc PR D 1
C43A C 0.3004(6) 0.5222(5) 0.6226(3) 0.028(2) Uiso 0.50 1 d PG D 1
C44A C 0.3186(6) 0.4651(5) 0.5869(4) 0.070(4) Uiso 0.50 1 d PG D 1
H44A H 0.3133 0.4066 0.6046 0.085 Uiso 0.50 1 calc PR D 1
C45A C 0.3447(7) 0.4935(7) 0.5255(4) 0.069(4) Uiso 0.50 1 d PG D 1
H45A H 0.3571 0.4544 0.5011 0.083 Uiso 0.50 1 calc PR D 1
C46A C 0.3525(7) 0.5790(7) 0.4997(3) 0.083(8) Uiso 0.50 1 d PG D 1
N5B N 0.2543(6) 0.6338(7) 0.5267(4) 0.081(4) Uiso 0.50 1 d PG D 2
C47B C 0.2327(6) 0.6055(9) 0.5887(4) 0.089(5) Uiso 0.50 1 d PG D 2
H47B H 0.1736 0.6304 0.6062 0.107 Uiso 0.50 1 calc PR D 2
C43B C 0.2976(9) 0.5407(10) 0.6251(3) 0.090 Uiso 0.50 1 d PG D 2
C44B C 0.3840(8) 0.5042(9) 0.5995(5) 0.112(7) Uiso 0.50 1 d PG D 2
H44B H 0.4283 0.4599 0.6244 0.134 Uiso 0.50 1 calc PR D 2
C45B C 0.4056(5) 0.5325(9) 0.5375(5) 0.115(7) Uiso 0.50 1 d PG D 2
H45B H 0.4647 0.5075 0.5200 0.138 Uiso 0.50 1 calc PR D 2
C46B C 0.3407(6) 0.5973(7) 0.5010(3) 0.028(3) Uiso 0.50 1 d PG D 2
C48A C 0.3827(9) 0.6144(8) 0.4387(3) 0.063(5) Uiso 0.50 1 d PG D 1
N6A N 0.4219(8) 0.6847(8) 0.4149(4) 0.105(5) Uiso 0.50 1 d PG D 1
C49A C 0.3697(8) 0.5728(7) 0.3999(5) 0.082(5) Uiso 0.50 1 d PG D 1
H49A H 0.3436 0.5248 0.4155 0.099 Uiso 0.50 1 calc PR D 1
C50A C 0.3946(9) 0.6010(8) 0.3380(4) 0.097(5) Uiso 0.50 1 d PG D 1
H50A H 0.3852 0.5721 0.3118 0.116 Uiso 0.50 1 calc PR D 1
C51A C 0.4329(9) 0.6708(8) 0.3146(3) 0.066(4) Uiso 0.50 1 d PG D 1
C52A C 0.4464(8) 0.7124(7) 0.3530(5) 0.082(5) Uiso 0.50 1 d PG D 1
H52A H 0.4726 0.7603 0.3371 0.099 Uiso 0.50 1 calc PR D 1
C48B C 0.3568(7) 0.6295(6) 0.4354(3) 0.029(3) Uiso 0.50 1 d PG D 2
N6B N 0.2928(6) 0.6899(7) 0.3968(4) 0.109(5) Uiso 0.50 1 d PG D 2
C49B C 0.4435(7) 0.5898(8) 0.4106(4) 0.108(6) Uiso 0.50 1 d PG D 2
H49B H 0.4879 0.5479 0.4365 0.129 Uiso 0.50 1 calc PR D 2
C50B C 0.4649(6) 0.6117(8) 0.3483(4) 0.125(8) Uiso 0.50 1 d PG D 2
H50B H 0.5240 0.5847 0.3318 0.149 Uiso 0.50 1 calc PR D 2
C51B C 0.4009(7) 0.6722(6) 0.3101(3) 0.036(3) Uiso 0.50 1 d PG D 2
C52B C 0.3147(6) 0.7113(7) 0.3343(4) 0.079(4) Uiso 0.50 1 d PG D 2
H52B H 0.2704 0.7529 0.3083 0.094 Uiso 0.50 1 calc PR D 2
C53 C 0.4423(6) 0.6943(6) 0.2454(4) 0.082(2) Uiso 1 1 d . . .
H53A H 0.3819 0.7138 0.2297 0.098 Uiso 1 1 calc R D 1
H53B H 0.4728 0.7418 0.2271 0.098 Uiso 1 1 calc R D 1
C54 C 0.5278(5) 0.6112(5) 0.1738(3) 0.0590(18) Uani 1 1 d . . .
C55 C 0.5147(6) 0.6869(5) 0.1238(3) 0.077(2) Uani 1 1 d . D .
H55 H 0.4818 0.7436 0.1291 0.092 Uiso 1 1 calc R . .
C56 C 0.5504(6) 0.6779(5) 0.0668(3) 0.075(2) Uani 1 1 d . . .
H56 H 0.5418 0.7293 0.0331 0.090 Uiso 1 1 calc R D .
C57 C 0.5985(5) 0.5957(5) 0.0573(3) 0.0565(17) Uani 1 1 d . D .
C58 C 0.6100(4) 0.5220(4) 0.1085(3) 0.0474(14) Uani 1 1 d . . .
H58 H 0.6429 0.4652 0.1034 0.057 Uiso 1 1 calc R D .
C59 C 0.5756(4) 0.5285(4) 0.1664(2) 0.0450(14) Uani 1 1 d . B .
C60 C 0.5930(4) 0.4483(4) 0.2216(2) 0.0438(14) Uani 1 1 d . . .
H60A H 0.6386 0.4525 0.2438 0.053 Uiso 1 1 calc R B .
H60B H 0.5356 0.4503 0.2486 0.053 Uiso 1 1 calc R . .
C61 C 0.1201(6) 0.2316(6) 0.9362(3) 0.076(2) Uani 1 1 d . . .
C62 C 0.0580(6) 0.1768(6) 0.9338(3) 0.081(2) Uani 1 1 d . . .
H62A H 0.0892 0.1385 0.9075 0.121 Uiso 1 1 calc R . .
H62B H 0.0006 0.2171 0.9178 0.121 Uiso 1 1 calc R . .
H62C H 0.0449 0.1401 0.9746 0.121 Uiso 1 1 calc R . .
C63 C 0.2051(10) 0.1625(12) 0.9669(6) 0.173(8) Uani 1 1 d . . .
H63A H 0.2403 0.1933 0.9783 0.260 Uiso 1 1 calc R . .
H63B H 0.2435 0.1301 0.9385 0.260 Uiso 1 1 calc R . .
H63C H 0.1851 0.1207 1.0030 0.260 Uiso 1 1 calc R . .
C64 C 0.0629(12) 0.2968(10) 0.9720(5) 0.163(7) Uani 1 1 d . . .
H64A H 0.0265 0.3501 0.9447 0.245 Uiso 1 1 calc R . .
H64B H 0.1035 0.3132 0.9907 0.245 Uiso 1 1 calc R . .
H64C H 0.0220 0.2688 1.0036 0.245 Uiso 1 1 calc R . .
C65 C 0.6360(5) 0.5879(5) -0.0072(3) 0.066(2) Uani 1 1 d . . .
C66 C 0.5588(8) 0.6239(9) -0.0470(4) 0.123(4) Uani 1 1 d . D .
H66A H 0.5311 0.6873 -0.0507 0.184 Uiso 1 1 calc R . .
H66B H 0.5127 0.5922 -0.0291 0.184 Uiso 1 1 calc R . .
H66C H 0.5825 0.6158 -0.0871 0.184 Uiso 1 1 calc R . .
C67 C 0.6832(8) 0.4916(7) -0.0065(4) 0.107(4) Uani 1 1 d . D .
H67A H 0.6394 0.4569 0.0100 0.161 Uiso 1 1 calc R . .
H67B H 0.7343 0.4675 0.0187 0.161 Uiso 1 1 calc R . .
H67C H 0.7062 0.4886 -0.0478 0.161 Uiso 1 1 calc R . .
C68 C 0.7045(11) 0.6402(13) -0.0317(5) 0.176(8) Uani 1 1 d . D .
H68A H 0.7276 0.6471 0.0020 0.265 Uiso 1 1 calc R . .
H68B H 0.6751 0.6988 -0.0576 0.265 Uiso 1 1 calc R . .
H68C H 0.7555 0.6086 -0.0553 0.265 Uiso 1 1 calc R . .
C69 C 0.0188(4) 0.2796(4) 0.6658(3) 0.0502(15) Uani 1 1 d . . .
H69A H 0.0064 0.2245 0.6666 0.060 Uiso 1 1 calc R . .
H69B H 0.0535 0.2999 0.6266 0.060 Uiso 1 1 calc R . .
C70 C -0.0718(4) 0.3508(4) 0.6709(3) 0.0510(15) Uani 1 1 d . . .
C71 C -0.1140(4) 0.3609(4) 0.7269(3) 0.0502(15) Uani 1 1 d . . .
H71 H -0.0861 0.3219 0.7622 0.060 Uiso 1 1 calc R . .
C72 C -0.1956(4) 0.4261(5) 0.7331(3) 0.0582(17) Uani 1 1 d . . .
C73 C -0.2339(6) 0.4806(6) 0.6799(4) 0.085(3) Uani 1 1 d . . .
H73 H -0.2893 0.5263 0.6823 0.102 Uiso 1 1 calc R . .
C74 C -0.1940(6) 0.4707(7) 0.6235(4) 0.100(4) Uani 1 1 d . . .
H74 H -0.2219 0.5092 0.5881 0.120 Uiso 1 1 calc R . .
C75 C -0.1139(5) 0.4050(6) 0.6194(3) 0.074(2) Uani 1 1 d . . .
C76 C -0.1028(6) 0.4416(6) 0.5093(4) 0.079(2) Uiso 1 1 d . . .
H76A H -0.1126 0.5056 0.5036 0.095 Uiso 1 1 calc R E 1
H76B H -0.1615 0.4321 0.5072 0.095 Uiso 1 1 calc R E 1
C77A C -0.0281(7) 0.4079(7) 0.4609(3) 0.051(4) Uiso 0.50 1 d PG F 1
N7A N 0.0171(6) 0.4000(6) 0.3583(3) 0.065(3) Uiso 0.50 1 d PG F 1
C78A C 0.0530(8) 0.3419(7) 0.4783(3) 0.107(6) Uiso 0.50 1 d PG F 1
H78A H 0.0656 0.3215 0.5194 0.128 Uiso 0.50 1 calc PR F 1
C79A C 0.1152(6) 0.3063(7) 0.4355(4) 0.068(4) Uiso 0.50 1 d PG F 1
H79A H 0.1702 0.2618 0.4475 0.082 Uiso 0.50 1 calc PR F 1
C80A C 0.0975(6) 0.3350(7) 0.3756(4) 0.089(7) Uiso 0.50 1 d PG F 1
C81A C -0.0455(5) 0.4362(6) 0.4009(3) 0.049(3) Uiso 0.50 1 d PG F 1
H81A H -0.1005 0.4806 0.3886 0.059 Uiso 0.50 1 calc PR F 1
C77B C -0.0511(6) 0.4053(6) 0.4619(4) 0.064(5) Uiso 0.50 1 d PG F 2
N7B N 0.0396(6) 0.2765(4) 0.4288(4) 0.071(3) Uiso 0.50 1 d PG F 2
C78B C -0.0113(7) 0.4579(4) 0.4124(4) 0.065(4) Uiso 0.50 1 d PG F 2
H78B H -0.0285 0.5203 0.4064 0.078 Uiso 0.50 1 calc PR F 2
C79B C 0.0537(6) 0.4202(5) 0.3715(3) 0.061(3) Uiso 0.50 1 d PG F 2
H79B H 0.0807 0.4569 0.3378 0.073 Uiso 0.50 1 calc PR F 2
C80B C 0.0792(5) 0.3294(5) 0.3797(3) 0.033(3) Uiso 0.50 1 d PG F 2
C81B C -0.0255(6) 0.3136(6) 0.4698(4) 0.075(4) Uiso 0.50 1 d PG F 2
H81B H -0.0525 0.2767 0.5033 0.090 Uiso 0.50 1 calc PR F 2
C82A C 0.1649(6) 0.2898(6) 0.3378(3) 0.034(3) Uiso 0.50 1 d PG F 1
N8A N 0.1535(5) 0.3178(6) 0.2767(3) 0.057(3) Uiso 0.50 1 d PG F 1
C83A C 0.2453(7) 0.2252(7) 0.3580(3) 0.080(4) Uiso 0.50 1 d PG F 1
H83A H 0.2539 0.2050 0.3998 0.096 Uiso 0.50 1 calc PR F 1
C84A C 0.3128(5) 0.1906(7) 0.3170(4) 0.083(5) Uiso 0.50 1 d PG F 1
H84A H 0.3674 0.1470 0.3310 0.099 Uiso 0.50 1 calc PR F 1
C85A C 0.3011(5) 0.2191(7) 0.2561(4) 0.052(4) Uiso 0.50 1 d PG F 1
C86A C 0.2214(6) 0.2826(6) 0.2359(3) 0.055(3) Uiso 0.50 1 d PG F 1
H86A H 0.2130 0.3024 0.1941 0.066 Uiso 0.50 1 calc PR F 1
C82B C 0.1450(5) 0.2808(6) 0.3441(4) 0.073(6) Uiso 0.50 1 d PG F 2
N8B N 0.1705(6) 0.3314(4) 0.2876(4) 0.051(3) Uiso 0.50 1 d PG F 2
C83B C 0.1961(6) 0.1921(5) 0.3648(3) 0.055(3) Uiso 0.50 1 d PG F 2
H83B H 0.1791 0.1564 0.4032 0.066 Uiso 0.50 1 calc PR F 2
C84B C 0.2717(6) 0.1559(4) 0.3290(4) 0.058(3) Uiso 0.50 1 d PG F 2
H84B H 0.3063 0.0957 0.3434 0.069 Uiso 0.50 1 calc PR F 2
C85B C 0.2969(5) 0.2068(5) 0.2728(4) 0.049(4) Uiso 0.50 1 d PG F 2
C86B C 0.2463(6) 0.2945(5) 0.2521(3) 0.060(3) Uiso 0.50 1 d PG F 2
H86B H 0.2632 0.3298 0.2134 0.072 Uiso 0.50 1 calc PR F 2
C87 C 0.3780(5) 0.1789(6) 0.2232(4) 0.079(2) Uiso 1 1 d . . .
H87A H 0.3622 0.1798 0.1841 0.095 Uiso 1 1 calc R F 1
H87B H 0.4052 0.1166 0.2461 0.095 Uiso 1 1 calc R F 1
C88 C 0.5207(4) 0.2089(4) 0.1788(3) 0.0495(15) Uani 1 1 d . . .
C89 C 0.5479(5) 0.1391(5) 0.1529(4) 0.069(2) Uani 1 1 d . F .
H89 H 0.5104 0.1011 0.1602 0.082 Uiso 1 1 calc R . .
C90 C 0.6289(5) 0.1248(5) 0.1169(3) 0.067(2) Uani 1 1 d . . .
H90 H 0.6463 0.0769 0.0994 0.081 Uiso 1 1 calc R F .
C91 C 0.6863(4) 0.1788(5) 0.1052(3) 0.0544(16) Uani 1 1 d . F .
C92 C 0.6587(4) 0.2462(4) 0.1329(3) 0.0477(15) Uani 1 1 d . . .
H92 H 0.6972 0.2830 0.1266 0.057 Uiso 1 1 calc R F .
C93 C 0.5777(4) 0.2623(4) 0.1695(2) 0.0421(13) Uani 1 1 d . B .
C94 C 0.5483(4) 0.3390(4) 0.1977(3) 0.0422(13) Uani 1 1 d . . .
H94A H 0.5087 0.3914 0.1707 0.051 Uiso 1 1 calc R B .
H94B H 0.5117 0.3225 0.2367 0.051 Uiso 1 1 calc R . .
C95 C -0.2355(4) 0.4340(5) 0.7962(3) 0.0592(18) Uani 1 1 d . . .
C96 C -0.2519(7) 0.3451(7) 0.8370(4) 0.104(3) Uani 1 1 d . . .
H96A H -0.2788 0.3515 0.8771 0.156 Uiso 1 1 calc R . .
H96B H -0.1935 0.2983 0.8407 0.156 Uiso 1 1 calc R . .
H96C H -0.2937 0.3293 0.8189 0.156 Uiso 1 1 calc R . .
C97 C -0.1671(5) 0.4549(6) 0.8239(3) 0.067(2) Uani 1 1 d . . .
H97A H -0.1912 0.4586 0.8650 0.100 Uiso 1 1 calc R . .
H97B H -0.1571 0.5118 0.7992 0.100 Uiso 1 1 calc R . .
H97C H -0.1090 0.4079 0.8253 0.100 Uiso 1 1 calc R . .
C98 C -0.3265(5) 0.5084(8) 0.7950(4) 0.098(3) Uani 1 1 d . . .
H98A H -0.3166 0.5650 0.7696 0.148 Uiso 1 1 calc R . .
H98B H -0.3489 0.5125 0.8361 0.148 Uiso 1 1 calc R . .
H98C H -0.3717 0.4949 0.7783 0.148 Uiso 1 1 calc R . .
C99 C 0.7723(5) 0.1655(5) 0.0608(3) 0.072(2) Uani 1 1 d . . .
C100 C 0.7422(8) 0.1999(8) -0.0038(4) 0.130(5) Uani 1 1 d . F .
H100 H 0.7051 0.1646 -0.0078 0.195 Uiso 1 1 calc R . .
H200 H 0.7963 0.1946 -0.0331 0.195 Uiso 1 1 calc R . .
H300 H 0.7059 0.2623 -0.0115 0.195 Uiso 1 1 calc R . .
C101 C 0.8273(5) 0.0666(5) 0.0744(4) 0.076(2) Uani 1 1 d . F .
H101 H 0.7890 0.0320 0.0712 0.114 Uiso 1 1 calc R . .
H201 H 0.8464 0.0456 0.1153 0.114 Uiso 1 1 calc R . .
H301 H 0.8814 0.0594 0.0452 0.114 Uiso 1 1 calc R . .
C102 C 0.8364(6) 0.2174(6) 0.0662(4) 0.095(3) Uani 1 1 d . F .
H102 H 0.8932 0.2040 0.0401 0.143 Uiso 1 1 calc R . .
H202 H 0.8505 0.1994 0.1082 0.143 Uiso 1 1 calc R . .
H303 H 0.8058 0.2812 0.0538 0.143 Uiso 1 1 calc R . .
C103 C 0.9340(5) -0.0356(6) 0.5868(5) 0.109(6) Uiso 0.50 1 d PG G -1
C104 C 0.9318(5) -0.0061(7) 0.6364(4) 0.107(6) Uiso 0.50 1 d PG G -1
H104 H 0.9051 -0.0333 0.6747 0.128 Uiso 0.50 1 calc PR G -1
C105 C 0.9680(5) 0.0622(8) 0.6307(4) 0.097(6) Uiso 0.50 1 d PG G -1
H105 H 0.9660 0.0815 0.6649 0.117 Uiso 0.50 1 calc PR G -1
C106 C 1.0070(5) 0.1026(7) 0.5753(5) 0.128(8) Uiso 0.50 1 d PG G -1
H106 H 1.0321 0.1493 0.5714 0.154 Uiso 0.50 1 calc PR G -1
C107 C 1.0091(4) 0.0746(7) 0.5256(4) 0.092(5) Uiso 0.50 1 d PG G -1
H107 H 1.0354 0.1024 0.4874 0.111 Uiso 0.50 1 calc PR G -1
C108 C 0.9729(4) 0.0060(7) 0.5313(4) 0.091(5) Uiso 0.50 1 d PG G -1
H108 H 0.9747 -0.0127 0.4968 0.110 Uiso 0.50 1 calc PR G -1
C109 C 0.8978(6) -0.1123(5) 0.5934(6) 0.209(16) Uiso 0.50 1 d PG G -1
H109 H 0.8314 -0.0908 0.5918 0.313 Uiso 0.50 1 calc PR G -1
H209 H 0.9122 -0.1567 0.6322 0.313 Uiso 0.50 1 calc PR G -1
H309 H 0.9263 -0.1392 0.5604 0.313 Uiso 0.50 1 calc PR G -1
C110 C 0.3878(6) 0.3253(6) 0.4425(8) 0.114(7) Uiso 0.50 1 d PR . .
C111 C 0.3794(6) 0.3586(6) 0.4913(8) 0.124(8) Uiso 0.50 1 d PR . .
H111 H 0.4210 0.3893 0.4920 0.149 Uiso 0.50 1 calc PR . .
C112 C 0.3106(5) 0.3481(8) 0.5398(5) 0.141(9) Uiso 0.50 1 d PG . .
H112 H 0.3066 0.3710 0.5727 0.169 Uiso 0.50 1 calc PR . .
C113 C 0.2492(4) 0.3044(9) 0.5389(5) 0.150(10) Uiso 0.50 1 d PG . .
H113 H 0.2023 0.2976 0.5710 0.180 Uiso 0.50 1 calc PR . .
C114 C 0.2567(5) 0.2706(7) 0.4912(6) 0.133(8) Uiso 0.50 1 d PG . .
H114 H 0.2150 0.2402 0.4905 0.160 Uiso 0.50 1 calc PR . .
C115 C 0.3249(5) 0.2810(7) 0.4441(5) 0.098(6) Uiso 0.50 1 d PG . .
H115 H 0.3289 0.2570 0.4117 0.117 Uiso 0.50 1 calc PR . .
C116 C 0.4587(5) 0.3394(7) 0.3919(4) 0.078(4) Uiso 0.50 1 d PG . .
H116 H 0.4503 0.3179 0.3597 0.117 Uiso 0.50 1 calc PR . .
H216 H 0.5192 0.3069 0.4061 0.117 Uiso 0.50 1 calc PR . .
H316 H 0.4537 0.4029 0.3762 0.117 Uiso 0.50 1 calc PR . .
C117 C 0.5636(8) 0.0905(9) 0.7502(5) 0.098(6) Uiso 0.50 1 d PG . .
C118 C 0.5473(8) 0.0684(10) 0.8130(5) 0.123(7) Uiso 0.50 1 d PG . .
H118 H 0.5950 0.0287 0.8371 0.147 Uiso 0.50 1 calc PR . .
C119 C 0.4627(9) 0.1033(11) 0.8408(5) 0.103(6) Uiso 0.50 1 d PG . .
H119 H 0.4527 0.0875 0.8837 0.124 Uiso 0.50 1 calc PR . .
C120 C 0.3925(8) 0.1612(11) 0.8065(7) 0.121(7) Uiso 0.50 1 d PG . .
H120 H 0.3343 0.1849 0.8256 0.145 Uiso 0.50 1 calc PR . .
C121 C 0.4077(9) 0.1843(13) 0.7443(7) 0.146 Uiso 0.50 1 d PG . .
H121 H 0.3598 0.2243 0.7205 0.175 Uiso 0.50 1 calc PR . .
C122 C 0.4926(10) 0.1493(12) 0.7163(5) 0.170 Uiso 0.50 1 d PG . .
H122 H 0.5022 0.1656 0.6734 0.204 Uiso 0.50 1 calc PR . .
C123 C 0.6547(10) 0.0500(15) 0.7197(8) 0.155(10) Uiso 0.50 1 d PG . .
H123 H 0.6458 0.0458 0.6807 0.232 Uiso 0.50 1 calc PR . .
H223 H 0.6823 -0.0095 0.7454 0.232 Uiso 0.50 1 calc PR . .
H323 H 0.6951 0.0873 0.7133 0.232 Uiso 0.50 1 calc PR . .
O100 O 0.4637(17) 0.0673(18) 0.0184(11) 0.095(7) Uiso 0.25 1 d P H 1
O200 O 0.584(2) 0.013(2) -0.0164(14) 0.121(9) Uiso 0.25 1 d P I 2

loop_
_atom_site_aniso_label
_atom_site_aniso_U_11
_atom_site_aniso_U_22
_atom_site_aniso_U_33
_atom_site_aniso_U_23
_atom_site_aniso_U_13
_atom_site_aniso_U_12
O1 0.061(3) 0.037(3) 0.071(3) -0.017(2) 0.011(2) -0.016(2)
O2 0.047(2) 0.056(3) 0.050(2) 0.0055(19) 0.0005(18) -0.024(2)
O3 0.080(3) 0.066(3) 0.044(2) -0.021(2) 0.013(2) -0.043(2)
O4 0.121(4) 0.035(3) 0.048(3) -0.0140(19) 0.009(2) -0.020(3)
O5 0.111(4) 0.088(4) 0.036(2) -0.016(2) -0.015(3) 0.029(3)
O6 0.047(2) 0.057(3) 0.091(3) -0.040(2) 0.004(2) -0.023(2)
N1 0.056(3) 0.035(3) 0.040(3) -0.011(2) 0.001(2) -0.013(2)
N2 0.043(3) 0.040(3) 0.041(3) -0.015(2) 0.002(2) -0.016(2)
C1 0.056(3) 0.036(3) 0.043(3) -0.011(2) 0.002(3) -0.011(3)
C2 0.055(4) 0.040(4) 0.045(3) -0.014(3) -0.005(3) -0.012(3)
C3 0.055(4) 0.040(4) 0.051(4) -0.012(3) -0.003(3) -0.007(3)
C4 0.056(4) 0.045(4) 0.056(4) -0.011(3) -0.001(3) -0.018(3)
C5 0.064(4) 0.039(4) 0.065(4) -0.015(3) 0.001(3) -0.020(3)
C6 0.059(4) 0.040(4) 0.062(4) -0.019(3) 0.000(3) -0.014(3)
C7 0.056(4) 0.038(4) 0.049(3) -0.010(3) 0.001(3) -0.016(3)
C20 0.043(3) 0.048(4) 0.050(3) -0.008(3) 0.008(3) -0.020(3)
C21 0.055(4) 0.067(5) 0.054(4) -0.004(3) -0.001(3) -0.026(3)
C22 0.047(3) 0.065(5) 0.055(4) -0.010(3) 0.006(3) -0.028(3)
C23 0.053(4) 0.047(4) 0.046(3) -0.015(3) 0.007(3) -0.022(3)
C24 0.047(3) 0.042(4) 0.039(3) -0.015(2) 0.005(2) -0.016(3)
C25 0.050(3) 0.040(3) 0.039(3) -0.016(2) 0.009(2) -0.019(3)
C26 0.044(3) 0.042(4) 0.042(3) -0.011(2) 0.004(2) -0.020(3)
C27 0.066(4) 0.045(4) 0.078(5) -0.015(3) 0.010(4) -0.018(3)
C28 0.058(5) 0.076(6) 0.129(8) -0.011(5) -0.006(5) -0.022(4)
C29 0.077(5) 0.065(6) 0.122(7) -0.023(5) 0.030(5) -0.030(4)
C30 0.083(6) 0.096(7) 0.089(6) -0.044(5) 0.031(5) -0.031(5)
C31 0.057(4) 0.057(4) 0.047(3) -0.018(3) 0.014(3) -0.032(3)
C32 0.072(5) 0.084(6) 0.069(5) -0.025(4) 0.031(4) -0.032(4)
C33 0.061(4) 0.077(5) 0.056(4) -0.012(3) 0.009(3) -0.043(4)
C34 0.076(4) 0.073(5) 0.042(3) -0.011(3) 0.011(3) -0.046(4)
C35 0.058(4) 0.038(3) 0.040(3) -0.011(2) 0.009(3) -0.014(3)
C36 0.056(3) 0.040(4) 0.042(3) -0.017(3) 0.013(3) -0.015(3)
C37 0.057(4) 0.043(4) 0.042(3) -0.015(3) 0.010(3) -0.016(3)
C38 0.070(4) 0.057(4) 0.042(3) -0.018(3) 0.011(3) -0.025(3)
C39 0.082(5) 0.082(6) 0.039(3) -0.028(3) 0.007(3) -0.029(4)
C40 0.078(5) 0.067(5) 0.055(4) -0.030(3) 0.014(3) -0.035(4)
C41 0.064(4) 0.049(4) 0.040(3) -0.019(3) 0.016(3) -0.026(3)
C54 0.089(5) 0.045(4) 0.041(3) -0.010(3) 0.008(3) -0.027(3)
C55 0.116(6) 0.042(4) 0.059(4) -0.010(3) 0.016(4) -0.022(4)
C56 0.114(6) 0.057(5) 0.046(4) -0.003(3) 0.003(4) -0.031(4)
C57 0.063(4) 0.057(4) 0.046(4) -0.014(3) 0.004(3) -0.018(3)
C58 0.051(3) 0.048(4) 0.046(3) -0.015(3) -0.003(3) -0.017(3)
C59 0.051(3) 0.044(4) 0.043(3) -0.013(3) 0.002(3) -0.019(3)
C60 0.056(3) 0.040(3) 0.042(3) -0.015(2) 0.000(3) -0.021(3)
C61 0.115(6) 0.078(6) 0.041(4) -0.014(3) 0.005(4) -0.047(5)
C62 0.107(6) 0.077(6) 0.052(4) -0.014(4) 0.024(4) -0.041(5)
C63 0.164(12) 0.225(18) 0.096(8) 0.068(10) -0.046(8) -0.104(12)
C64 0.294(18) 0.162(12) 0.075(7) -0.070(7) 0.100(9) -0.148(13)
C65 0.071(4) 0.082(6) 0.039(3) -0.013(3) 0.002(3) -0.022(4)
C66 0.136(9) 0.139(10) 0.071(6) -0.045(6) -0.033(6) 0.017(7)
C67 0.129(8) 0.105(8) 0.052(5) -0.025(4) 0.010(5) 0.008(6)
C68 0.212(15) 0.30(2) 0.083(7) -0.090(10) 0.088(9) -0.182(16)
C69 0.060(4) 0.043(4) 0.042(3) -0.015(3) 0.003(3) -0.008(3)
C70 0.063(4) 0.043(4) 0.044(3) -0.018(3) -0.002(3) -0.008(3)
C71 0.057(4) 0.050(4) 0.043(3) -0.013(3) -0.004(3) -0.016(3)
C72 0.051(4) 0.064(5) 0.058(4) -0.027(3) -0.002(3) -0.006(3)
C73 0.074(5) 0.093(6) 0.070(5) -0.039(4) -0.017(4) 0.020(4)
C74 0.098(6) 0.106(7) 0.057(5) -0.022(4) -0.029(4) 0.035(5)
C75 0.083(5) 0.075(5) 0.045(4) -0.022(3) -0.009(3) 0.009(4)
C88 0.051(3) 0.045(4) 0.060(4) -0.021(3) -0.011(3) -0.013(3)
C89 0.060(4) 0.061(5) 0.105(6) -0.052(4) -0.005(4) -0.018(3)
C90 0.071(5) 0.059(5) 0.082(5) -0.043(4) -0.010(4) -0.008(4)
C91 0.062(4) 0.051(4) 0.049(4) -0.020(3) -0.004(3) -0.010(3)
C92 0.055(4) 0.044(4) 0.043(3) -0.014(3) -0.003(3) -0.012(3)
C93 0.047(3) 0.042(4) 0.038(3) -0.014(2) -0.003(2) -0.012(3)
C94 0.043(3) 0.044(4) 0.046(3) -0.022(3) 0.005(2) -0.018(3)
C95 0.047(3) 0.069(5) 0.059(4) -0.026(3) 0.007(3) -0.012(3)
C96 0.121(8) 0.100(8) 0.099(7) -0.046(6) 0.050(6) -0.058(6)
C97 0.057(4) 0.083(6) 0.065(4) -0.039(4) 0.005(3) -0.013(4)
C98 0.053(4) 0.137(9) 0.102(7) -0.066(6) -0.003(4) 0.007(5)
C99 0.077(5) 0.068(5) 0.059(4) -0.030(4) 0.011(4) -0.003(4)
C100 0.140(9) 0.131(9) 0.058(5) -0.029(5) 0.010(5) 0.033(7)
C101 0.065(4) 0.065(5) 0.096(6) -0.042(4) 0.006(4) -0.005(4)
C102 0.086(6) 0.076(6) 0.117(7) -0.048(5) 0.060(5) -0.034(5)

loop_
_atom_type_symbol
_atom_type_description
_atom_type_scat_dispersion_real
_atom_type_scat_dispersion_imag
_atom_type_scat_source
C C 0.0015 0.0009 'International Tables Vol C Tables 4.2.6.8 and 6.1.1.4'
H H 0.0000 0.0000 'International Tables Vol C Tables 4.2.6.8 and 6.1.1.4'
N N 0.0030 0.0019 'International Tables Vol C Tables 4.2.6.8 and 6.1.1.4'
O O 0.0056 0.0036 'International Tables Vol C Tables 4.2.6.8 and 6.1.1.4'

loop_
_geom_angle_atom_site_label_1
_geom_angle_atom_site_label_2
_geom_angle_atom_site_label_3
_geom_angle
C7 O1 C8 118.1(5)
C20 O2 C19 118.8(5)
C41 O3 C42 117.7(5)
C54 O4 C53 118.9(5)
C75 O5 C76 120.6(6)
C88 O6 C87 117.6(5)
C35 N1 C1 111.0(5)
C35 N1 C69 110.0(5)
C1 N1 C69 109.8(5)
C60 N2 C94 109.7(4)
C60 N2 C26 110.4(4)
C94 N2 C26 110.6(5)
N1 C1 C2 113.2(5)
N1 C1 H1A 108.9
C2 C1 H1A 108.9
N1 C1 H1B 108.9
C2 C1 H1B 108.9
H1A C1 H1B 107.8
C3 C2 C7 117.7(6)
C3 C2 C1 123.5(5)
C7 C2 C1 118.8(5)
C2 C3 C4 123.5(6)
C2 C3 H3 118.2
C4 C3 H3 118.2
C5 C4 C3 116.4(6)
C5 C4 C27 123.5(6)
C3 C4 C27 120.1(6)
C4 C5 C6 121.7(6)
C4 C5 H5 119.2
C6 C5 H5 119.2
C7 C6 C5 120.7(6)
C7 C6 H6 119.7
C5 C6 H6 119.7
C6 C7 O1 126.2(6)
C6 C7 C2 120.0(6)
O1 C7 C2 113.9(5)
O1 C8 C9B 102.4(7)
O1 C8 C9A 112.3(6)
C9B C8 C9A 14.6(6)
O1 C8 H8A 109.2
C9B C8 H8A 104.1
C9A C8 H8A 109.2
O1 C8 H8B 109.2
C9B C8 H8B 123.5
C9A C8 H8B 109.2
H8A C8 H8B 107.9
C13A C9A C10A 118.9
C13A C9A C8 122.7(6)
C10A C9A C8 118.2(6)
C12A N3A C13A 120.4
C11A C10A C9A 120.2
C11A C10A H10A 119.9
C9A C10A H10A 119.9
C12A C11A C10A 120.6
C12A C11A H11A 119.7
C10A C11A H11A 119.7
C11A C12A N3A 119.5
C11A C12A C14A 115.3(8)
N3A C12A C14A 125.0(8)
C9A C13A N3A 120.5
C9A C13A H13A 119.7
N3A C13A H13A 119.7
N4A C14A C15A 118.9
N4A C14A C12A 116.3(11)
C15A C14A C12A 124.6(11)
C14A N4A C18A 120.5
C16A C15A C14A 120.2
C16A C15A H15A 119.9
C14A C15A H15A 119.9
C17A C16A C15A 120.6
C17A C16A H16A 119.7
C15A C16A H16A 119.7
C16A C17A C18A 119.5
C16A C17A C19 123.8(12)
C18A C17A C19 115.9(12)
C17A C18A N4A 120.4
C17A C18A H18A 119.8
N4A C18A H18A 119.8
C13B C9B C10B 118.9
C13B C9B C8 115.5(8)
C10B C9B C8 125.3(7)
C12B N3B C13B 120.4
C11B C10B C9B 120.2
C11B C10B H10B 119.9
C9B C10B H10B 119.9
C12B C11B C10B 120.6
C12B C11B H11B 119.7
C10B C11B H11B 119.7
C11B C12B N3B 119.5
C11B C12B C14B 123.0(7)
N3B C12B C14B 117.6(7)
C9B C13B N3B 120.5
C9B C13B H13B 119.7
N3B C13B H13B 119.7
C15B C14B N4B 118.9
C15B C14B C12B 126.6(6)
N4B C14B C12B 114.5(6)
C18B N4B C14B 120.2
C14B C15B C16B 120.5
C14B C15B H15B 119.7
C16B C15B H15B 119.7
C17B C16B C15B 120.4
C17B C16B H16B 119.8
C15B C16B H16B 119.8
C18B C17B C16B 119.5
C18B C17B C19 117.8(6)
C16B C17B C19 122.7(6)
C17B C18B N4B 120.6
C17B C18B H18B 119.7
N4B C18B H18B 119.7
O2 C19 C17A 115.6(9)
O2 C19 C17B 103.2(6)
C17A C19 C17B 13.9(9)
O2 C19 H19A 108.4
C17A C19 H19A 108.4
C17B C19 H19A 120.4
O2 C19 H19B 108.4
C17A C19 H19B 108.4
C17B C19 H19B 108.6
H19A C19 H19B 107.4
O2 C20 C25 116.3(5)
O2 C20 C21 123.6(5)
C25 C20 C21 120.1(5)
C22 C21 C20 118.9(6)
C22 C21 H21 120.5
C20 C21 H21 120.5
C21 C22 C23 122.8(6)
C21 C22 H22 118.6
C23 C22 H22 118.6
C22 C23 C24 117.1(5)
C22 C23 C31 120.1(5)
C24 C23 C31 122.7(5)
C23 C24 C25 122.1(5)
C23 C24 H24 119.0
C25 C24 H24 119.0
C20 C25 C24 118.8(5)
C20 C25 C26 119.0(5)
C24 C25 C26 122.0(5)
N2 C26 C25 113.9(5)
N2 C26 H26A 108.8
C25 C26 H26A 108.8
N2 C26 H26B 108.8
C25 C26 H26B 108.8
H26A C26 H26B 107.7
C29 C27 C4 112.5(6)
C29 C27 C28 108.0(7)
C4 C27 C28 109.6(6)
C29 C27 C30 109.0(7)
C4 C27 C30 109.2(6)
C28 C27 C30 108.3(7)
C27 C28 H28A 109.5
C27 C28 H28B 109.5
H28A C28 H28B 109.5
C27 C28 H28C 109.5
H28A C28 H28C 109.5
H28B C28 H28C 109.5
C27 C29 H29A 109.5
C27 C29 H29B 109.5
H29A C29 H29B 109.5
C27 C29 H29C 109.5
H29A C29 H29C 109.5
H29B C29 H29C 109.5
C27 C30 H30A 109.5
C27 C30 H30B 109.5
H30A C30 H30B 109.5
C27 C30 H30C 109.5
H30A C30 H30C 109.5
H30B C30 H30C 109.5
C32 C31 C34 108.9(6)
C32 C31 C33 108.9(6)
C34 C31 C33 109.1(6)
C32 C31 C23 108.4(6)
C34 C31 C23 112.2(5)
C33 C31 C23 109.3(5)
C31 C32 H32A 109.5
C31 C32 H32B 109.5
H32A C32 H32B 109.5
C31 C32 H32C 109.5
H32A C32 H32C 109.5
H32B C32 H32C 109.5
C31 C33 H33A 109.5
C31 C33 H33B 109.5
H33A C33 H33B 109.5
C31 C33 H33C 109.5
H33A C33 H33C 109.5
H33B C33 H33C 109.5
C31 C34 H34A 109.5
C31 C34 H34B 109.5
H34A C34 H34B 109.5
C31 C34 H34C 109.5
H34A C34 H34C 109.5
H34B C34 H34C 109.5
N1 C35 C36 113.3(5)
N1 C35 H35A 108.9
C36 C35 H35A 108.9
N1 C35 H35B 108.9
C36 C35 H35B 108.9
H35A C35 H35B 107.7
C37 C36 C41 119.0(6)
C37 C36 C35 122.4(6)
C41 C36 C35 118.5(5)
C36 C37 C38 123.0(6)
C36 C37 H37 118.5
C38 C37 H37 118.5
C39 C38 C37 117.0(6)
C39 C38 C61 121.1(6)
C37 C38 C61 121.9(7)
C38 C39 C40 121.6(6)
C38 C39 H39 119.2
C40 C39 H39 119.2
C39 C40 C41 119.9(7)
C39 C40 H40 120.0
C41 C40 H40 120.0
O3 C41 C36 115.0(5)
O3 C41 C40 125.6(6)
C36 C41 C40 119.4(6)
O3 C42 C43B 116.0(8)
O3 C42 C43A 106.4(6)
C43B C42 C43A 12.1(7)
O3 C42 H42A 110.4
C43B C42 H42A 111.4
C43A C42 H42A 110.4
O3 C42 H42B 110.4
C43B C42 H42B 99.3
C43A C42 H42B 110.4
H42A C42 H42B 108.6
C47A N5A C46A 120.0
C43A C47A N5A 120.0
C43A C47A H47A 120.0
N5A C47A H47A 120.0
C44A C43A C47A 120.0
C44A C43A C42 120.9(6)
C47A C43A C42 119.0(6)
C43A C44A C45A 120.0
C43A C44A H44A 120.0
C45A C44A H44A 120.0
C46A C45A C44A 120.0
C46A C45A H45A 120.0
C44A C45A H45A 120.0
C45A C46A N5A 120.0
C45A C46A C48A 125.6(8)
N5A C46A C48A 114.4(8)
C47B N5B C46B 120.0
N5B C47B C43B 120.0
N5B C47B H47B 120.0
C43B C47B H47B 120.0
C44B C43B C47B 120.0
C44B C43B C42 115.2(8)
C47B C43B C42 123.5(8)
C45B C44B C43B 120.0
C45B C44B H44B 120.0
C43B C44B H44B 120.0
C44B C45B C46B 120.0
C44B C45B H45B 120.0
C46B C45B H45B 120.0
C45B C46B N5B 120.0
C45B C46B C48B 123.7(8)
N5B C46B C48B 116.3(8)
C49A C48A N6A 118.9
C49A C48A C46A 113.5(8)
N6A C48A C46A 127.6(8)
C52A N6A C48A 120.2
C48A C49A C50A 120.5
C48A C49A H49A 119.7
C50A C49A H49A 119.7
C51A C50A C49A 120.4
C51A C50A H50A 119.8
C49A C50A H50A 119.8
C52A C51A C50A 119.5
C52A C51A C53 131.3(8)
C50A C51A C53 108.8(8)
C51A C52A N6A 120.6
C51A C52A H52A 119.7
N6A C52A H52A 119.7
N6B C48B C49B 118.9
N6B C48B C46B 125.9(8)
C49B C48B C46B 115.1(8)
C48B N6B C52B 120.5
C50B C49B C48B 120.2
C50B C49B H49B 119.9
C48B C49B H49B 119.9
C51B C50B C49B 120.6
C51B C50B H50B 119.7
C49B C50B H50B 119.7
C50B C51B C52B 119.5
C50B C51B C53 111.3(7)
C52B C51B C53 128.7(7)
C51B C52B N6B 120.4
C51B C52B H52B 119.8
N6B C52B H52B 119.8
O4 C53 C51B 107.5(7)
O4 C53 C51A 103.2(7)
C51B C53 C51A 19.7(5)
O4 C53 H53A 111.1
C51B C53 H53A 92.0
C51A C53 H53A 111.1
O4 C53 H53B 111.1
C51B C53 H53B 124.4
C51A C53 H53B 111.1
H53A C53 H53B 109.1
C59 C54 O4 114.8(5)
C59 C54 C55 120.5(6)
O4 C54 C55 124.7(6)
C56 C55 C54 119.3(7)
C56 C55 H55 120.4
C54 C55 H55 120.4
C55 C56 C57 122.0(7)
C55 C56 H56 119.0
C57 C56 H56 119.0
C56 C57 C58 116.8(6)
C56 C57 C65 120.5(6)
C58 C57 C65 122.6(6)
C59 C58 C57 122.8(6)
C59 C58 H58 118.6
C57 C58 H58 118.6
C54 C59 C58 118.6(6)
C54 C59 C60 119.5(5)
C58 C59 C60 121.9(6)
N2 C60 C59 114.5(5)
N2 C60 H60A 108.6
C59 C60 H60A 108.6
N2 C60 H60B 108.6
C59 C60 H60B 108.6
H60A C60 H60B 107.6
C64 C61 C38 108.9(8)
C64 C61 C62 106.3(8)
C38 C61 C62 112.6(6)
C64 C61 C63 114.4(11)
C38 C61 C63 109.2(7)
C62 C61 C63 105.5(9)
C61 C62 H62A 109.5
C61 C62 H62B 109.5
H62A C62 H62B 109.5
C61 C62 H62C 109.5
H62A C62 H62C 109.5
H62B C62 H62C 109.5
C61 C63 H63A 109.5
C61 C63 H63B 109.5
H63A C63 H63B 109.5
C61 C63 H63C 109.5
H63A C63 H63C 109.5
H63B C63 H63C 109.5
C61 C64 H64A 109.5
C61 C64 H64B 109.5
H64A C64 H64B 109.5
C61 C64 H64C 109.5
H64A C64 H64C 109.5
H64B C64 H64C 109.5
C68 C65 C66 110.3(10)
C68 C65 C67 108.9(10)
C66 C65 C67 108.5(8)
C68 C65 C57 108.2(7)
C66 C65 C57 109.9(6)
C67 C65 C57 111.1(6)
C65 C66 H66A 109.5
C65 C66 H66B 109.5
H66A C66 H66B 109.5
C65 C66 H66C 109.5
H66A C66 H66C 109.5
H66B C66 H66C 109.5
C65 C67 H67A 109.5
C65 C67 H67B 109.5
H67A C67 H67B 109.5
C65 C67 H67C 109.5
H67A C67 H67C 109.5
H67B C67 H67C 109.5
C65 C68 H68A 109.5
C65 C68 H68B 109.5
H68A C68 H68B 109.5
C65 C68 H68C 109.5
H68A C68 H68C 109.5
H68B C68 H68C 109.5
N1 C69 C70 111.6(5)
N1 C69 H69A 109.3
C70 C69 H69A 109.3
N1 C69 H69B 109.3
C70 C69 H69B 109.3
H69A C69 H69B 108.0
C75 C70 C71 119.0(6)
C75 C70 C69 120.0(5)
C71 C70 C69 121.0(5)
C70 C71 C72 122.5(6)
C70 C71 H71 118.8
C72 C71 H71 118.8
C73 C72 C71 116.3(6)
C73 C72 C95 124.9(6)
C71 C72 C95 118.8(6)
C74 C73 C72 122.3(7)
C74 C73 H73 118.8
C72 C73 H73 118.8
C75 C74 C73 119.6(7)
C75 C74 H74 120.2
C73 C74 H74 120.2
C74 C75 C70 120.2(6)
C74 C75 O5 124.4(6)
C70 C75 O5 115.3(6)
O5 C76 C77B 110.1(7)
O5 C76 C77A 104.2(6)
C77B C76 C77A 13.2(6)
O5 C76 H76A 110.9
C77B C76 H76A 117.5
C77A C76 H76A 110.9
O5 C76 H76B 110.9
C77B C76 H76B 97.7
C77A C76 H76B 110.9
H76A C76 H76B 108.9
C81A C77A C78A 118.9
C81A C77A C76 120.1(6)
C78A C77A C76 120.7(6)
C80A N7A C81A 120.4
C79A C78A C77A 120.2
C79A C78A H78A 119.9
C77A C78A H78A 119.9
C80A C79A C78A 120.6
C80A C79A H79A 119.7
C78A C79A H79A 119.7
C79A C80A N7A 119.5
C79A C80A C82A 114.2(7)
N7A C80A C82A 126.3(7)
C77A C81A N7A 120.5
C77A C81A H81A 119.7
N7A C81A H81A 119.7
C78B C77B C81B 118.9
C78B C77B C76 119.5(7)
C81B C77B C76 120.4(7)
C80B N7B C81B 120.6
C77B C78B C79B 120.5
C77B C78B H78B 119.7
C79B C78B H78B 119.7
C80B C79B C78B 120.4
C80B C79B H79B 119.8
C78B C79B H79B 119.8
N7B C80B C79B 119.5
N7B C80B C82B 113.0(7)
C79B C80B C82B 127.5(7)
N7B C81B C77B 120.2
N7B C81B H81B 119.9
C77B C81B H81B 119.9
N8A C82A C83A 118.9
N8A C82A C80A 117.3(6)
C83A C82A C80A 123.5(6)
C82A N8A C86A 120.5
C84A C83A C82A 120.2
C84A C83A H83A 119.9
C82A C83A H83A 119.9
C85A C84A C83A 120.6
C85A C84A H84A 119.7
C83A C84A H84A 119.7
C84A C85A C86A 119.5
C84A C85A C87 111.0(7)
C86A C85A C87 129.4(7)
C85A C86A N8A 120.4
C85A C86A H86A 119.8
N8A C86A H86A 119.8
N8B C82B C83B 118.9
N8B C82B C80B 114.7(6)
C83B C82B C80B 125.3(6)
C82B N8B C86B 120.5
C84B C83B C82B 120.2
C84B C83B H83B 119.9
C82B C83B H83B 119.9
C85B C84B C83B 120.6
C85B C84B H84B 119.7
C83B C84B H84B 119.7
C84B C85B C86B 119.5
C84B C85B C87 129.4(6)
C86B C85B C87 111.1(6)
C85B C86B N8B 120.3
C85B C86B H86B 119.8
N8B C86B H86B 119.8
C85A C87 O6 104.9(8)
C85A C87 C85B 12.3(5)
O6 C87 C85B 108.3(7)
C85A C87 H87A 110.8
O6 C87 H87A 110.8
C85B C87 H87A 118.8
C85A C87 H87B 110.8
O6 C87 H87B 110.8
C85B C87 H87B 98.7
H87A C87 H87B 108.8
O6 C88 C89 124.9(6)
O6 C88 C93 115.7(5)
C89 C88 C93 119.4(6)
C90 C89 C88 120.3(7)
C90 C89 H89 119.8
C88 C89 H89 119.8
C89 C90 C91 121.7(6)
C89 C90 H90 119.2
C91 C90 H90 119.2
C92 C91 C90 116.7(6)
C92 C91 C99 123.0(6)
C90 C91 C99 120.2(6)
C91 C92 C93 123.0(6)
C91 C92 H92 118.5
C93 C92 H92 118.5
C92 C93 C88 118.8(5)
C92 C93 C94 121.5(5)
C88 C93 C94 119.7(5)
N2 C94 C93 112.9(4)
N2 C94 H94A 109.0
C93 C94 H94A 109.0
N2 C94 H94B 109.0
C93 C94 H94B 109.0
H94A C94 H94B 107.8
C72 C95 C97 108.6(5)
C72 C95 C98 112.0(6)
C97 C95 C98 108.5(7)
C72 C95 C96 110.4(6)
C97 C95 C96 108.4(7)
C98 C95 C96 108.9(7)
C95 C96 H96A 109.5
C95 C96 H96B 109.5
H96A C96 H96B 109.5
C95 C96 H96C 109.5
H96A C96 H96C 109.5
H96B C96 H96C 109.5
C95 C97 H97A 109.5
C95 C97 H97B 109.5
H97A C97 H97B 109.5
C95 C97 H97C 109.5
H97A C97 H97C 109.5
H97B C97 H97C 109.5
C95 C98 H98A 109.5
C95 C98 H98B 109.5
H98A C98 H98B 109.5
C95 C98 H98C 109.5
H98A C98 H98C 109.5
H98B C98 H98C 109.5
C91 C99 C101 110.7(6)
C91 C99 C100 108.1(7)
C101 C99 C100 110.2(7)
C91 C99 C102 110.7(6)
C101 C99 C102 107.3(7)
C100 C99 C102 109.8(8)
C99 C100 H100 109.5
C99 C100 H200 109.5
H100 C100 H200 109.5
C99 C100 H300 109.5
H100 C100 H300 109.5
H200 C100 H300 109.5
C99 C101 H101 109.5
C99 C101 H201 109.5
H101 C101 H201 109.5
C99 C101 H301 109.5
H101 C101 H301 109.5
H201 C101 H301 109.5
C99 C102 H102 109.5
C99 C102 H202 109.5
H102 C102 H202 109.5
C99 C102 H303 109.5
H102 C102 H303 109.5
H202 C102 H303 109.5
C108 C103 C104 118.1
C108 C103 C109 120.8
C104 C103 C109 121.1
C105 C104 C103 120.9
C105 C104 H104 119.6
C103 C104 H104 119.6
C106 C105 C104 120.3
C106 C105 H105 119.8
C104 C105 H105 119.8
C107 C106 C105 119.5
C107 C106 H106 120.2
C105 C106 H106 120.2
C106 C107 C108 120.3
C106 C107 H107 119.9
C108 C107 H107 119.9
C107 C108 C103 120.9
C107 C108 H108 119.6
C103 C108 H108 119.6
C115 C110 C111 116.4(9)
C115 C110 C116 123.1(12)
C111 C110 C116 120.4(3)
C110 C111 C112 121.8(4)
C110 C111 H111 119.1
C112 C111 H111 119.1
C113 C112 C111 119.5(4)
C113 C112 H112 120.2
C111 C112 H112 120.2
C114 C113 C112 119.5
C114 C113 H113 120.2
C112 C113 H113 120.2
C113 C114 C115 120.3
C113 C114 H114 119.9
C115 C114 H114 119.9
C114 C115 C110 122.4(8)
C114 C115 H115 118.8
C110 C115 H115 118.8
C110 C116 H116 109.5
C110 C116 H216 109.5
H116 C116 H216 109.5
C110 C116 H316 109.5
H116 C116 H316 109.5
H216 C116 H316 109.5
C122 C117 C118 118.1
C122 C117 C123 120.8
C118 C117 C123 121.1
C119 C118 C117 120.9
C119 C118 H118 119.6
C117 C118 H118 119.6
C120 C119 C118 120.3
C120 C119 H119 119.8
C118 C119 H119 119.8
C121 C120 C119 119.5
C121 C120 H120 120.2
C119 C120 H120 120.2
C120 C121 C122 120.3
C120 C121 H121 119.9
C122 C121 H121 119.9
C121 C122 C117 120.9
C121 C122 H122 119.6
C117 C122 H122 119.6
C117 C123 H123 109.5
C117 C123 H223 109.5
H123 C123 H223 109.5
C117 C123 H323 109.5
H123 C123 H323 109.5
H223 C123 H323 109.5

loop_
_geom_bond_atom_site_label_1
_geom_bond_atom_site_label_2
_geom_bond_distance
O1 C7 1.377(7)
O1 C8 1.420(8)
O2 C20 1.373(7)
O2 C19 1.430(8)
O3 C41 1.379(7)
O3 C42 1.400(9)
O4 C54 1.389(8)
O4 C53 1.444(10)
O5 C75 1.398(8)
O5 C76 1.413(9)
O6 C88 1.376(7)
O6 C87 1.433(9)
N1 C35 1.457(8)
N1 C1 1.473(7)
N1 C69 1.481(8)
N2 C60 1.463(7)
N2 C94 1.469(7)
N2 C26 1.475(7)
C1 C2 1.504(9)
C1 H1A 0.9900
C1 H1B 0.9900
C2 C3 1.383(9)
C2 C7 1.415(9)
C3 C4 1.402(9)
C3 H3 0.9500
C4 C5 1.386(9)
C4 C27 1.536(9)
C5 C6 1.389(9)
C5 H5 0.9500
C6 C7 1.368(9)
C6 H6 0.9500
C8 C9B 1.446(9)
C8 C9A 1.546(9)
C8 H8A 0.9900
C8 H8B 0.9900
C9A C13A 1.3859
C9A C10A 1.4000
N3A C12A 1.3856
N3A C13A 1.3950
C10A C11A 1.3924
C10A H10A 0.9500
C11A C12A 1.3819
C11A H11A 0.9500
C12A C14A 1.438(12)
C13A H13A 0.9500
C14A N4A 1.3859
C14A C15A 1.4001
N4A C18A 1.3949
C15A C16A 1.3924
C15A H15A 0.9500
C16A C17A 1.3820
C16A H16A 0.9500
C17A C18A 1.3857
C17A C19 1.455(13)
C18A H18A 0.9500
C9B C13B 1.3859
C9B C10B 1.4000
N3B C12B 1.3857
N3B C13B 1.3949
C10B C11B 1.3924
C10B H10B 0.9500
C11B C12B 1.3820
C11B H11B 0.9500
C12B C14B 1.409(9)
C13B H13B 0.9500
C14B C15B 1.3859
C14B N4B 1.4000
N4B C18B 1.3924
C15B C16B 1.3949
C15B H15B 0.9500
C16B C17B 1.3857
C16B H16B 0.9500
C17B C18B 1.3820
C17B C19 1.516(9)
C18B H18B 0.9500
C19 H19A 0.9900
C19 H19B 0.9900
C20 C25 1.393(8)
C20 C21 1.411(9)
C21 C22 1.384(9)
C21 H21 0.9500
C22 C23 1.391(9)
C22 H22 0.9500
C23 C24 1.397(8)
C23 C31 1.543(8)
C24 C25 1.407(8)
C24 H24 0.9500
C25 C26 1.504(8)
C26 H26A 0.9900
C26 H26B 0.9900
C27 C29 1.520(11)
C27 C28 1.540(11)
C27 C30 1.550(12)
C28 H28A 0.9800
C28 H28B 0.9800
C28 H28C 0.9800
C29 H29A 0.9800
C29 H29B 0.9800
C29 H29C 0.9800
C30 H30A 0.9800
C30 H30B 0.9800
C30 H30C 0.9800
C31 C32 1.527(10)
C31 C34 1.533(9)
C31 C33 1.538(10)
C32 H32A 0.9800
C32 H32B 0.9800
C32 H32C 0.9800
C33 H33A 0.9800
C33 H33B 0.9800
C33 H33C 0.9800
C34 H34A 0.9800
C34 H34B 0.9800
C34 H34C 0.9800
C35 C36 1.516(9)
C35 H35A 0.9900
C35 H35B 0.9900
C36 C37 1.385(8)
C36 C41 1.393(9)
C37 C38 1.405(9)
C37 H37 0.9500
C38 C39 1.382(10)
C38 C61 1.540(9)
C39 C40 1.400(10)
C39 H39 0.9500
C40 C41 1.404(9)
C40 H40 0.9500
C42 C43B 1.513(10)
C42 C43A 1.516(9)
C42 H42A 0.9900
C42 H42B 0.9900
N5A C47A 1.3900
N5A C46A 1.3900
C47A C43A 1.3900
C47A H47A 0.9500
C43A C44A 1.3900
C44A C45A 1.3900
C44A H44A 0.9500
C45A C46A 1.3900
C45A H45A 0.9500
C46A C48A 1.413(9)
N5B C47B 1.3900
N5B C46B 1.3900
C47B C43B 1.3900
C47B H47B 0.9500
C43B C44B 1.3900
C44B C45B 1.3900
C44B H44B 0.9500
C45B C46B 1.3900
C45B H45B 0.9500
C46B C48B 1.461(9)
C48A C49A 1.3860
C48A N6A 1.4000
N6A C52A 1.3924
C49A C50A 1.3949
C49A H49A 0.9500
C50A C51A 1.3857
C50A H50A 0.9500
C51A C52A 1.3820
C51A C53 1.534(11)
C52A H52A 0.9500
C48B N6B 1.3860
C48B C49B 1.4000
N6B C52B 1.3949
C49B C50B 1.3924
C49B H49B 0.9500
C50B C51B 1.3820
C50B H50B 0.9500
C51B C52B 1.3856
C51B C53 1.510(10)
C52B H52B 0.9500
C53 H53A 0.9900
C53 H53B 0.9900
C54 C59 1.382(9)
C54 C55 1.404(10)
C55 C56 1.385(10)
C55 H55 0.9500
C56 C57 1.392(11)
C56 H56 0.9500
C57 C58 1.400(9)
C57 C65 1.548(9)
C58 C59 1.389(8)
C58 H58 0.9500
C59 C60 1.519(8)
C60 H60A 0.9900
C60 H60B 0.9900
C61 C64 1.532(14)
C61 C62 1.549(12)
C61 C63 1.555(16)
C62 H62A 0.9800
C62 H62B 0.9800
C62 H62C 0.9800
C63 H63A 0.9800
C63 H63B 0.9800
C63 H63C 0.9800
C64 H64A 0.9800
C64 H64B 0.9800
C64 H64C 0.9800
C65 C68 1.506(14)
C65 C66 1.506(12)
C65 C67 1.523(13)
C66 H66A 0.9800
C66 H66B 0.9800
C66 H66C 0.9800
C67 H67A 0.9800
C67 H67B 0.9800
C67 H67C 0.9800
C68 H68A 0.9800
C68 H68B 0.9800
C68 H68C 0.9800
C69 C70 1.527(8)
C69 H69A 0.9900
C69 H69B 0.9900
C70 C75 1.385(9)
C70 C71 1.390(8)
C71 C72 1.393(9)
C71 H71 0.9500
C72 C73 1.391(10)
C72 C95 1.524(9)
C73 C74 1.389(11)
C73 H73 0.9500
C74 C75 1.373(11)
C74 H74 0.9500
C76 C77B 1.425(10)
C76 C77A 1.562(11)
C76 H76A 0.9900
C76 H76B 0.9900
C77A C81A 1.3859
C77A C78A 1.4001
N7A C80A 1.3857
N7A C81A 1.3949
C78A C79A 1.3924
C78A H78A 0.9500
C79A C80A 1.3819
C79A H79A 0.9500
C80A C82A 1.420(9)
C81A H81A 0.9500
C77B C78B 1.3859
C77B C81B 1.4000
N7B C80B 1.3820
N7B C81B 1.3924
C78B C79B 1.3949
C78B H78B 0.9500
C79B C80B 1.3857
C79B H79B 0.9500
C80B C82B 1.402(8)
C81B H81B 0.9500
C82A N8A 1.3859
C82A C83A 1.4000
N8A C86A 1.3949
C83A C84A 1.3924
C83A H83A 0.9500
C84A C85A 1.3820
C84A H84A 0.9500
C85A C86A 1.3857
C85A C87 1.390(10)
C86A H86A 0.9500
C82B N8B 1.3859
C82B C83B 1.4000
N8B C86B 1.3949
C83B C84B 1.3924
C83B H83B 0.9500
C84B C85B 1.3820
C84B H84B 0.9500
C85B C86B 1.3857
C85B C87 1.603(10)
C86B H86B 0.9500
C87 H87A 0.9900
C87 H87B 0.9900
C88 C89 1.388(9)
C88 C93 1.393(9)
C89 C90 1.374(10)
C89 H89 0.9500
C90 C91 1.397(10)
C90 H90 0.9500
C91 C92 1.383(9)
C91 C99 1.534(9)
C92 C93 1.383(8)
C92 H92 0.9500
C93 C94 1.523(8)
C94 H94A 0.9900
C94 H94B 0.9900
C95 C97 1.527(10)
C95 C98 1.542(10)
C95 C96 1.549(12)
C96 H96A 0.9800
C96 H96B 0.9800
C96 H96C 0.9800
C97 H97A 0.9800
C97 H97B 0.9800
C97 H97C 0.9800
C98 H98A 0.9800
C98 H98B 0.9800
C98 H98C 0.9800
C99 C101 1.543(11)
C99 C100 1.544(12)
C99 C102 1.561(13)
C100 H100 0.9800
C100 H200 0.9800
C100 H300 0.9800
C101 H101 0.9800
C101 H201 0.9800
C101 H301 0.9800
C102 H102 0.9800
C102 H202 0.9800
C102 H303 0.9800
C103 C108 1.3908
C103 C104 1.3960
C103 C109 1.5073
C104 C105 1.3833
C104 H104 0.9500
C105 C106 1.3829
C105 H105 0.9500
C106 C107 1.3797
C106 H106 0.9500
C107 C108 1.3887
C107 H107 0.9500
C108 H108 0.9500
C109 H109 0.9800
C109 H209 0.9800
C109 H309 0.9800
C110 C115 1.3929(14)
C110 C111 1.3957
C110 C116 1.474(17)
C111 C112 1.415(17)
C111 H111 0.9500
C112 C113 1.3829
C112 H112 0.9500
C113 C114 1.3797
C113 H113 0.9500
C114 C115 1.3886
C114 H114 0.9500
C115 H115 0.9500
C116 H116 0.9800
C116 H216 0.9800
C116 H316 0.9800
C117 C122 1.3907
C117 C118 1.3959
C117 C123 1.5074
C118 C119 1.3833
C118 H118 0.9500
C119 C120 1.3830
C119 H119 0.9500
C120 C121 1.3797
C120 H120 0.9500
C121 C122 1.3886
C121 H121 0.9500
C122 H122 0.9500
C123 H123 0.9800
C123 H223 0.9800
C123 H323 0.9800

loop_
_geom_torsion_atom_site_label_1
_geom_torsion_atom_site_label_2
_geom_torsion_atom_site_label_3
_geom_torsion_atom_site_label_4
_geom_torsion
C35 N1 C1 C2 164.6(5)
C69 N1 C1 C2 -73.5(6)
N1 C1 C2 C3 -16.3(8)
N1 C1 C2 C7 162.9(5)
C7 C2 C3 C4 -1.4(9)
C1 C2 C3 C4 177.8(6)
C2 C3 C4 C5 1.1(9)
C2 C3 C4 C27 -179.8(6)
C3 C4 C5 C6 0.2(10)
C27 C4 C5 C6 -178.8(6)
C4 C5 C6 C7 -1.4(10)
C5 C6 C7 O1 -178.2(6)
C5 C6 C7 C2 1.1(10)
C8 O1 C7 C6 -5.2(9)
C8 O1 C7 C2 175.5(5)
C3 C2 C7 C6 0.2(9)
C1 C2 C7 C6 -179.0(6)
C3 C2 C7 O1 179.6(5)
C1 C2 C7 O1 0.4(8)
C7 O1 C8 C9B 167.5(6)
C7 O1 C8 C9A 178.8(6)
O1 C8 C9A C13A -137.8(7)
C9B C8 C9A C13A -88(2)
O1 C8 C9A C10A 37.3(8)
C9B C8 C9A C10A 87(2)
C13A C9A C10A C11A 0.6
C8 C9A C10A C11A -174.7(9)
C9A C10A C11A C12A -0.4
C10A C11A C12A N3A 0.0
C10A C11A C12A C14A 175.1(10)
C13A N3A C12A C11A 0.1
C13A N3A C12A C14A -174.5(11)
C10A C9A C13A N3A -0.5
C8 C9A C13A N3A 174.5(9)
C12A N3A C13A C9A 0.2
C11A C12A C14A N4A -179.8(8)
N3A C12A C14A N4A -5.1(13)
C11A C12A C14A C15A -5.1(13)
N3A C12A C14A C15A 169.7(8)
C15A C14A N4A C18A -0.5
C12A C14A N4A C18A 174.6(12)
N4A C14A C15A C16A 0.6
C12A C14A C15A C16A -174.0(13)
C14A C15A C16A C17A -0.4
C15A C16A C17A C18A 0.0
C15A C16A C17A C19 169.4(14)
C16A C17A C18A N4A 0.1
C19 C17A C18A N4A -170.1(13)
C14A N4A C18A C17A 0.2
O1 C8 C9B C13B 169.0(6)
C9A C8 C9B C13B 35(2)
O1 C8 C9B C10B -4.9(9)
C9A C8 C9B C10B -139(3)
C13B C9B C10B C11B 0.6
C8 C9B C10B C11B 174.3(10)
C9B C10B C11B C12B -0.4
C10B C11B C12B N3B 0.0
C10B C11B C12B C14B -179.8(10)
C13B N3B C12B C11B 0.1
C13B N3B C12B C14B 179.9(9)
C10B C9B C13B N3B -0.5
C8 C9B C13B N3B -174.8(9)
C12B N3B C13B C9B 0.1
C11B C12B C14B C15B -164.0(7)
N3B C12B C14B C15B 16.2(11)
C11B C12B C14B N4B 14.9(10)
N3B C12B C14B N4B -164.8(6)
C15B C14B N4B C18B 0.6
C12B C14B N4B C18B -178.4(9)
N4B C14B C15B C16B -0.5
C12B C14B C15B C16B 178.4(10)
C14B C15B C16B C17B 0.2
C15B C16B C17B C18B 0.1
C15B C16B C17B C19 179.0(9)
C16B C17B C18B N4B 0.0
C19 C17B C18B N4B -178.9(9)
C14B N4B C18B C17B -0.4
C20 O2 C19 C17A 172.7(10)
C20 O2 C19 C17B 179.6(6)
C16A C17A C19 O2 -86.2(13)
C18A C17A C19 O2 83.5(11)
C16A C17A C19 C17B -115(4)
C18A C17A C19 C17B 55(4)
C18B C17B C19 O2 -63.7(8)
C16B C17B C19 O2 117.4(7)
C18B C17B C19 C17A 90(4)
C16B C17B C19 C17A -89(4)
C19 O2 C20 C25 172.5(6)
C19 O2 C20 C21 -8.1(10)
O2 C20 C21 C22 178.4(7)
C25 C20 C21 C22 -2.2(11)
C20 C21 C22 C23 0.3(12)
C21 C22 C23 C24 0.8(10)
C21 C22 C23 C31 -175.9(7)
C22 C23 C24 C25 0.0(9)
C31 C23 C24 C25 176.6(6)
O2 C20 C25 C24 -177.6(6)
C21 C20 C25 C24 2.9(9)
O2 C20 C25 C26 -1.5(8)
C21 C20 C25 C26 179.1(6)
C23 C24 C25 C20 -1.8(9)
C23 C24 C25 C26 -177.9(6)
C60 N2 C26 C25 -78.5(6)
C94 N2 C26 C25 160.0(5)
C20 C25 C26 N2 167.0(5)
C24 C25 C26 N2 -16.9(8)
C5 C4 C27 C29 -6.8(10)
C3 C4 C27 C29 174.2(7)
C5 C4 C27 C28 -127.0(8)
C3 C4 C27 C28 54.0(9)
C5 C4 C27 C30 114.5(8)
C3 C4 C27 C30 -64.5(8)
C22 C23 C31 C32 59.4(8)
C24 C23 C31 C32 -117.1(7)
C22 C23 C31 C34 179.7(6)
C24 C23 C31 C34 3.2(9)
C22 C23 C31 C33 -59.2(8)
C24 C23 C31 C33 124.4(7)
C1 N1 C35 C36 -74.3(6)
C69 N1 C35 C36 163.9(5)
N1 C35 C36 C37 -19.0(8)
N1 C35 C36 C41 164.5(5)
C41 C36 C37 C38 -2.0(9)
C35 C36 C37 C38 -178.5(6)
C36 C37 C38 C39 0.3(10)
C36 C37 C38 C61 179.0(6)
C37 C38 C39 C40 1.1(11)
C61 C38 C39 C40 -177.6(7)
C38 C39 C40 C41 -0.8(11)
C42 O3 C41 C36 175.9(6)
C42 O3 C41 C40 -4.1(10)
C37 C36 C41 O3 -177.7(5)
C35 C36 C41 O3 -1.0(8)
C37 C36 C41 C40 2.3(9)
C35 C36 C41 C40 178.9(6)
C39 C40 C41 O3 179.0(6)
C39 C40 C41 C36 -0.9(10)
C41 O3 C42 C43B 178.0(7)
C41 O3 C42 C43A 170.0(6)
C46A N5A C47A C43A 0.0
N5A C47A C43A C44A 0.0
N5A C47A C43A C42 178.0(8)
O3 C42 C43A C44A -34.9(8)
C43B C42 C43A C44A -178(4)
O3 C42 C43A C47A 147.1(6)
C43B C42 C43A C47A 4(3)
C47A C43A C44A C45A 0.0
C42 C43A C44A C45A -178.0(8)
C43A C44A C45A C46A 0.0
C44A C45A C46A N5A 0.0
C44A C45A C46A C48A 176.6(11)
C47A N5A C46A C45A 0.0
C47A N5A C46A C48A -177.0(10)
C46B N5B C47B C43B 0.0
N5B C47B C43B C44B 0.0
N5B C47B C43B C42 -166.2(13)
O3 C42 C43B C44B -98.1(9)
C43A C42 C43B C44B -59(3)
O3 C42 C43B C47B 68.7(12)
C43A C42 C43B C47B 108(4)
C47B C43B C44B C45B 0.0
C42 C43B C44B C45B 167.3(12)
C43B C44B C45B C46B 0.0
C44B C45B C46B N5B 0.0
C44B C45B C46B C48B -178.6(10)
C47B N5B C46B C45B 0.0
C47B N5B C46B C48B 178.7(9)
C45A C46A C48A C49A 24.8(12)
N5A C46A C48A C49A -158.4(6)
C45A C46A C48A N6A -155.7(7)
N5A C46A C48A N6A 21.1(13)
C49A C48A N6A C52A 0.6
C46A C48A N6A C52A -178.8(13)
N6A C48A C49A C50A -0.5
C46A C48A C49A C50A 179.0(11)
C48A C49A C50A C51A 0.1
C49A C50A C51A C52A 0.1
C49A C50A C51A C53 -173.2(10)
C50A C51A C52A N6A 0.0
C53 C51A C52A N6A 171.5(13)
C48A N6A C52A C51A -0.4
C45B C46B C48B N6B 175.9(8)
N5B C46B C48B N6B -2.8(12)
C45B C46B C48B C49B 0.4(11)
N5B C46B C48B C49B -178.3(8)
C49B C48B N6B C52B -0.5
C46B C48B N6B C52B -175.8(9)
N6B C48B C49B C50B 0.6
C46B C48B C49B C50B 176.4(8)
C48B C49B C50B C51B -0.4
C49B C50B C51B C52B 0.0
C49B C50B C51B C53 172.8(8)
C50B C51B C52B N6B 0.1
C53 C51B C52B N6B -171.3(10)
C48B N6B C52B C51B 0.2
C54 O4 C53 C51B 166.2(7)
C54 O4 C53 C51A -173.8(7)
C50B C51B C53 O4 44.7(9)
C52B C51B C53 O4 -143.4(8)
C50B C51B C53 C51A -35.6(18)
C52B C51B C53 C51A 136(2)
C52A C51A C53 O4 130.3(9)
C50A C51A C53 O4 -57.5(8)
C52A C51A C53 C51B -125(2)
C50A C51A C53 C51B 47.5(17)
C53 O4 C54 C59 -176.1(7)
C53 O4 C54 C55 5.8(12)
C59 C54 C55 C56 -0.1(13)
O4 C54 C55 C56 177.9(8)
C54 C55 C56 C57 0.4(14)
C55 C56 C57 C58 -0.6(12)
C55 C56 C57 C65 179.0(8)
C56 C57 C58 C59 0.3(10)
C65 C57 C58 C59 -179.2(6)
O4 C54 C59 C58 -178.4(6)
C55 C54 C59 C58 -0.2(11)
O4 C54 C59 C60 -1.3(9)
C55 C54 C59 C60 176.8(7)
C57 C58 C59 C54 0.0(10)
C57 C58 C59 C60 -176.9(6)
C94 N2 C60 C59 -80.8(6)
C26 N2 C60 C59 157.2(5)
C54 C59 C60 N2 167.2(6)
C58 C59 C60 N2 -15.9(8)
C39 C38 C61 C64 64.3(11)
C37 C38 C61 C64 -114.3(10)
C39 C38 C61 C62 -178.0(7)
C37 C38 C61 C62 3.3(11)
C39 C38 C61 C63 -61.2(12)
C37 C38 C61 C63 120.1(10)
C56 C57 C65 C68 62.4(12)
C58 C57 C65 C68 -118.0(11)
C56 C57 C65 C66 -58.0(11)
C58 C57 C65 C66 121.5(9)
C56 C57 C65 C67 -178.1(8)
C58 C57 C65 C67 1.4(10)
C35 N1 C69 C70 -72.6(6)
C1 N1 C69 C70 164.9(5)
N1 C69 C70 C75 151.5(7)
N1 C69 C70 C71 -29.9(9)
C75 C70 C71 C72 -2.6(11)
C69 C70 C71 C72 178.7(7)
C70 C71 C72 C73 0.7(11)
C70 C71 C72 C95 -178.3(6)
C71 C72 C73 C74 0.5(14)
C95 C72 C73 C74 179.5(9)
C72 C73 C74 C75 0.1(17)
C73 C74 C75 C70 -2.0(17)
C73 C74 C75 O5 -178.7(10)
C71 C70 C75 C74 3.2(13)
C69 C70 C75 C74 -178.1(9)
C71 C70 C75 O5 -179.8(7)
C69 C70 C75 O5 -1.1(11)
C76 O5 C75 C74 -2.7(15)
C76 O5 C75 C70 -179.6(8)
C75 O5 C76 C77B -170.8(9)
C75 O5 C76 C77A 176.9(8)
O5 C76 C77A C81A 171.8(7)
C77B C76 C77A C81A 53(2)
O5 C76 C77A C78A -1.4(10)
C77B C76 C77A C78A -120(3)
C81A C77A C78A C79A 0.6
C76 C77A C78A C79A 173.8(11)
C77A C78A C79A C80A -0.4
C78A C79A C80A N7A 0.0
C78A C79A C80A C82A -177.2(11)
C81A N7A C80A C79A 0.1
C81A N7A C80A C82A 177.0(13)
C78A C77A C81A N7A -0.5
C76 C77A C81A N7A -173.8(11)
C80A N7A C81A C77A 0.1
O5 C76 C77B C78B -123.5(7)
C77A C76 C77B C78B -58(2)
O5 C76 C77B C81B 44.2(10)
C77A C76 C77B C81B 109(3)
C81B C77B C78B C79B -0.5
C76 C77B C78B C79B 167.4(9)
C77B C78B C79B C80B 0.2
C81B N7B C80B C79B 0.0
C81B N7B C80B C82B 178.3(8)
C78B C79B C80B N7B 0.1
C78B C79B C80B C82B -178.0(10)
C80B N7B C81B C77B -0.4
C78B C77B C81B N7B 0.6
C76 C77B C81B N7B -167.2(10)
C79A C80A C82A N8A -177.4(6)
N7A C80A C82A N8A 5.6(14)
C79A C80A C82A C83A -3.6(11)
N7A C80A C82A C83A 179.4(7)
C83A C82A N8A C86A -0.5
C80A C82A N8A C86A 173.6(11)
N8A C82A C83A C84A 0.6
C80A C82A C83A C84A -173.1(11)
C82A C83A C84A C85A -0.4
C83A C84A C85A C86A 0.0
C83A C84A C85A C87 177.5(9)
C84A C85A C86A N8A 0.1
C87 C85A C86A N8A -176.8(11)
C82A N8A C86A C85A 0.1
N7B C80B C82B N8B 165.4(5)
C79B C80B C82B N8B -16.4(10)
N7B C80B C82B C83B -26.5(10)
C79B C80B C82B C83B 151.7(6)
C83B C82B N8B C86B -0.5
C80B C82B N8B C86B 168.4(9)
N8B C82B C83B C84B 0.6
C80B C82B C83B C84B -167.0(10)
C82B C83B C84B C85B -0.3
C83B C84B C85B C86B 0.0
C83B C84B C85B C87 -177.4(9)
C84B C85B C86B N8B 0.1
C87 C85B C86B N8B 177.9(8)
C82B N8B C86B C85B 0.2
C84A C85A C87 O6 -82.7(8)
C86A C85A C87 O6 94.4(10)
C84A C85A C87 C85B 25(3)
C86A C85A C87 C85B -158(3)
C88 O6 C87 C85A -176.0(6)
C88 O6 C87 C85B 171.7(6)
C84B C85B C87 C85A 166(3)
C86B C85B C87 C85A -12(3)
C84B C85B C87 O6 -118.3(8)
C86B C85B C87 O6 64.1(7)
C87 O6 C88 C89 -1.8(10)
C87 O6 C88 C93 178.3(6)
O6 C88 C89 C90 177.8(6)
C93 C88 C89 C90 -2.2(11)
C88 C89 C90 C91 0.3(12)
C89 C90 C91 C92 1.5(10)
C89 C90 C91 C99 -175.1(7)
C90 C91 C92 C93 -1.5(9)
C99 C91 C92 C93 175.1(6)
C91 C92 C93 C88 -0.4(9)
C91 C92 C93 C94 -178.0(5)
O6 C88 C93 C92 -177.8(5)
C89 C88 C93 C92 2.3(9)
O6 C88 C93 C94 -0.1(8)
C89 C88 C93 C94 179.9(6)
C60 N2 C94 C93 166.9(5)
C26 N2 C94 C93 -71.1(6)
C92 C93 C94 N2 -28.3(8)
C88 C93 C94 N2 154.1(5)
C73 C72 C95 C97 -117.9(9)
C71 C72 C95 C97 61.0(9)
C73 C72 C95 C98 1.9(12)
C71 C72 C95 C98 -179.1(8)
C73 C72 C95 C96 123.4(9)
C71 C72 C95 C96 -57.7(9)
C92 C91 C99 C101 135.5(7)
C90 C91 C99 C101 -48.0(9)
C92 C91 C99 C100 -103.7(9)
C90 C91 C99 C100 72.8(10)
C92 C91 C99 C102 16.6(10)
C90 C91 C99 C102 -166.9(7)
C108 C103 C104 C105 -0.5
C109 C103 C104 C105 177.7
C103 C104 C105 C106 0.1
C104 C105 C106 C107 0.4
C105 C106 C107 C108 -0.4
C106 C107 C108 C103 0.0
C104 C103 C108 C107 0.4
C109 C103 C108 C107 -177.8
C115 C110 C111 C112 -0.1(2)
C116 C110 C111 C112 178.4(3)
C110 C111 C112 C113 -0.6(3)
C111 C112 C113 C114 0.8(2)
C112 C113 C114 C115 -0.4
C113 C114 C115 C110 -0.25(13)
C111 C110 C115 C114 0.5
C116 C110 C115 C114 -177.89(7)
C122 C117 C118 C119 0.5
C123 C117 C118 C119 -177.7
C117 C118 C119 C120 -0.1
C118 C119 C120 C121 -0.4
C119 C120 C121 C122 0.4
C120 C121 C122 C117 0.0
C118 C117 C122 C121 -0.4
C123 C117 C122 C121 177.8
